data_1572430
loop_
_publ_author_name
'Hurst, Javier M.'
'Yadav, Rinku'
'Boeck, Parker T.'
'Ghiviriga, Ion'
'Brantley, ChristiAnna L'
'Dobrzycki, &#x141;ukasz'
'Veige, Adam S.'

_publ_section_title
;
 Snapshot of cyclooctyne ring-opening to a tethered alkylidene cyclic
 polymer catalyst.
;
_journal_issue 38
_journal_name_full 'Chemical science'
_journal_page_first 15873
_journal_page_last 15879
_journal_paper_doi 10.1039/d4sc04411h
_journal_volume 15
_journal_year 2024
_chemical_formula_sum 'C47 H60 O2 W'
_chemical_formula_weight 840.80
_space_group_crystal_system triclinic
_space_group_IT_number 2
_space_group_name_Hall '-P 1'
_space_group_name_H-M_alt 'P -1'
_atom_sites_solution_hydrogens geom
_atom_sites_solution_primary direct
_atom_sites_solution_secondary difmap
_audit_creation_method SHELXL-2014/7
_audit_update_record
;
2024-06-05 deposited with the CCDC.	2024-08-28 downloaded from the CCDC.
;
_cell_angle_alpha 82.65(9)
_cell_angle_beta 74.13(11)
_cell_angle_gamma 72.38(8)
_cell_formula_units_Z 2
_cell_length_a 10.52(4)
_cell_length_b 14.31(7)
_cell_length_c 14.38(6)
_cell_measurement_reflns_used 9544
_cell_measurement_temperature 100(2)
_cell_measurement_theta_max 27.16
_cell_measurement_theta_min 2.22
_cell_volume 1982(15)
_computing_cell_refinement 'Bruker APEX3 (Bruker, 2019)'
_computing_data_collection 'Bruker APEX3 (Bruker, 2019)'
_computing_data_reduction 'Bruker Apex3 SAINT (Bruker, 2019)'
_computing_molecular_graphics 'XP in SHELXTL-plus, Bruker 2019'
_computing_publication_material 'SHELXL2015, Sheldrick, G. M. 2019'
_computing_structure_refinement 'SHELXL2015, Sheldrick G. M. 2019'
_computing_structure_solution 'SHELXL2015, Sheldrick G. M. 2019'
_diffrn_ambient_temperature 100(2)
_diffrn_measured_fraction_theta_full 0.999
_diffrn_measured_fraction_theta_max 0.991
_diffrn_measurement_device_type 'D8 Venture with PHOTON III'
_diffrn_measurement_method 'phi and omega scans'
_diffrn_radiation_type MoK\a
_diffrn_radiation_wavelength 0.71073
_diffrn_reflns_av_R_equivalents 0.0865
_diffrn_reflns_av_unetI/netI 0.0514
_diffrn_reflns_Laue_measured_fraction_full 0.999
_diffrn_reflns_Laue_measured_fraction_max 0.991
_diffrn_reflns_limit_h_max 13
_diffrn_reflns_limit_h_min -14
_diffrn_reflns_limit_k_max 19
_diffrn_reflns_limit_k_min -19
_diffrn_reflns_limit_l_max 19
_diffrn_reflns_limit_l_min -19
_diffrn_reflns_number 63875
_diffrn_reflns_point_group_measured_fraction_full 0.999
_diffrn_reflns_point_group_measured_fraction_max 0.991
_diffrn_reflns_theta_full 25.242
_diffrn_reflns_theta_max 28.330
_diffrn_reflns_theta_min 2.097
_diffrn_source 'micro source 3.0'
_exptl_absorpt_coefficient_mu 2.951
_exptl_absorpt_correction_type multi-scan
_exptl_absorpt_process_details 'Sheldrick, G. M., sadabs (2015). Acta Cryst. C71, 3-8.'
_exptl_crystal_colour brown
_exptl_crystal_density_diffrn 1.409
_exptl_crystal_description plate
_exptl_crystal_F_000 864
_exptl_crystal_size_max 0.1
_exptl_crystal_size_mid 0.1
_exptl_crystal_size_min 0.1
_exptl_transmission_factor_max 0.4311
_exptl_transmission_factor_min 0.3812
_refine_diff_density_max 1.530
_refine_diff_density_min -0.886
_refine_diff_density_rms 0.105
_refine_ls_extinction_method none
_refine_ls_goodness_of_fit_ref 1.020
_refine_ls_hydrogen_treatment constr
_refine_ls_matrix_type full
_refine_ls_number_parameters 460
_refine_ls_number_reflns 9787
_refine_ls_number_restraints 0
_refine_ls_restrained_S_all 1.020
_refine_ls_R_factor_all 0.0348
_refine_ls_R_factor_gt 0.0264
_refine_ls_shift/su_max 0.003
_refine_ls_shift/su_mean 0.000
_refine_ls_structure_factor_coef Fsqd
_refine_ls_weighting_details 'w=1/[\s^2^(Fo^2^)+(0.0215P)^2^] where P=(Fo^2^+2Fc^2^)/3'
_refine_ls_weighting_scheme calc
_refine_ls_wR_factor_gt 0.0513
_refine_ls_wR_factor_ref 0.0536
_reflns_Friedel_coverage 0.000
_reflns_number_gt 8603
_reflns_number_total 9787
_reflns_threshold_expression 'I > 2\s(I)'
_publcif_datablock.id {1d92b213-fce9-47b7-9851-ff23a20f6835}

_cod_data_source_file d4sc04411h1.cif
_cod_data_source_block hkl_a
_cod_depositor_comments 'Adding full bibliography for 1572430--1572432.cif.'
_cod_database_code 1572430
_shelx_shelxl_version_number 2014/7
_shelx_space_group_comment
; 
The symmetry employed for this shelxl refinement is uniquely defined 
by the following loop, which should always be used as a source of 
symmetry information in preference to the above space-group names. 
They are only intended as comments. 
;
_publcif_funding_html
;
;

loop_
_space_group_symop_operation_xyz
'x, y, z'
'-x, -y, -z'

loop_
_atom_site_label
_atom_site_type_symbol
_atom_site_fract_x
_atom_site_fract_y
_atom_site_fract_z
_atom_site_U_iso_or_equiv
_atom_site_adp_type
_atom_site_occupancy
_atom_site_site_symmetry_order
_atom_site_calc_flag
_atom_site_refinement_flags_posn
_atom_site_refinement_flags_adp
_atom_site_refinement_flags_occupancy
_atom_site_disorder_assembly
_atom_site_disorder_group
W1 W 0.75253(2) 0.75766(2) 0.70971(2) 0.01463(3) Uani 1 1 d . . . . .
O1 O 0.68018(17) 0.75095(14) 0.59637(12) 0.0190(4) Uani 1 1 d . . . . .
O2 O 0.78557(17) 0.79348(14) 0.82914(12) 0.0180(4) Uani 1 1 d . . . . .
C1 C 0.7092(2) 0.7896(2) 0.50447(18) 0.0168(5) Uani 1 1 d . . . . .
C2 C 0.7133(2) 0.7349(2) 0.42658(19) 0.0179(5) Uani 1 1 d . . . . .
C3 C 0.7485(2) 0.7747(2) 0.33191(19) 0.0201(6) Uani 1 1 d . . . . .
H3 H 0.7565 0.7375 0.2793 0.024 Uiso 1 1 calc R U . . .
C4 C 0.7721(3) 0.8666(2) 0.31222(19) 0.0222(6) Uani 1 1 d . . . . .
H4 H 0.7963 0.8912 0.2472 0.027 Uiso 1 1 calc R U . . .
C5 C 0.7599(3) 0.9219(2) 0.38861(19) 0.0210(6) Uani 1 1 d . . . . .
H5 H 0.7718 0.9859 0.3754 0.025 Uiso 1 1 calc R U . . .
C6 C 0.7302(2) 0.8849(2) 0.48483(18) 0.0174(5) Uani 1 1 d . . . . .
C7 C 0.7175(2) 0.9499(2) 0.56213(18) 0.0180(5) Uani 1 1 d . . . . .
C8 C 0.6303(3) 1.0460(2) 0.56494(19) 0.0201(6) Uani 1 1 d . . . . .
H8 H 0.5773 1.0692 0.5185 0.024 Uiso 1 1 calc R U . . .
C9 C 0.6211(3) 1.1076(2) 0.6357(2) 0.0215(6) Uani 1 1 d . . . . .
H9 H 0.5639 1.1733 0.6358 0.026 Uiso 1 1 calc R U . . .
C10 C 0.6947(3) 1.0740(2) 0.70638(19) 0.0197(6) Uani 1 1 d . . . . .
H10 H 0.6868 1.1169 0.7542 0.024 Uiso 1 1 calc R U . . .
C11 C 0.7803(2) 0.9776(2) 0.70769(18) 0.0167(5) Uani 1 1 d . . . . .
C12 C 0.7964(2) 0.9165(2) 0.63251(18) 0.0170(5) Uani 1 1 d . . . . .
C13 C 0.8570(2) 0.9424(2) 0.78545(18) 0.0165(5) Uani 1 1 d . . . . .
C14 C 0.9296(2) 1.0030(2) 0.80346(19) 0.0203(6) Uani 1 1 d . . . . .
H14 H 0.9280 1.0635 0.7671 0.024 Uiso 1 1 calc R U . . .
C15 C 1.0038(3) 0.9757(2) 0.87378(19) 0.0213(6) Uani 1 1 d . . . . .
H15 H 1.0548 1.0163 0.8842 0.026 Uiso 1 1 calc R U . . .
C16 C 1.0030(2) 0.8881(2) 0.92900(19) 0.0202(6) Uani 1 1 d . . . . .
H16 H 1.0539 0.8704 0.9770 0.024 Uiso 1 1 calc R U . . .
C17 C 0.9304(2) 0.8254(2) 0.91671(18) 0.0185(6) Uani 1 1 d . . . . .
C18 C 0.8575(2) 0.8528(2) 0.84154(18) 0.0166(5) Uani 1 1 d . . . . .
C19 C 0.6821(2) 0.6348(2) 0.44606(19) 0.0190(5) Uani 1 1 d . . . . .
C20 C 0.6894(3) 0.5900(2) 0.3515(2) 0.0257(6) Uani 1 1 d . . . . .
H20A H 0.6230 0.6351 0.3184 0.039 Uiso 1 1 calc R U . . .
H20B H 0.6673 0.5271 0.3672 0.039 Uiso 1 1 calc R U . . .
H20C H 0.7825 0.5795 0.3092 0.039 Uiso 1 1 calc R U . . .
C21 C 0.7895(3) 0.5614(2) 0.4948(2) 0.0227(6) Uani 1 1 d . . . . .
H21A H 0.8818 0.5530 0.4516 0.034 Uiso 1 1 calc R U . . .
H21B H 0.7689 0.4979 0.5077 0.034 Uiso 1 1 calc R U . . .
H21C H 0.7859 0.5868 0.5558 0.034 Uiso 1 1 calc R U . . .
C22 C 0.5355(3) 0.6451(2) 0.5123(2) 0.0253(6) Uani 1 1 d . . . . .
H22A H 0.4673 0.6886 0.4797 0.038 Uiso 1 1 calc R U . . .
H22B H 0.5276 0.6729 0.5732 0.038 Uiso 1 1 calc R U . . .
H22C H 0.5189 0.5803 0.5259 0.038 Uiso 1 1 calc R U . . .
C23 C 0.9330(2) 0.7287(2) 0.97936(19) 0.0209(6) Uani 1 1 d . . . . .
C24 C 1.0125(3) 0.6412(2) 0.9141(2) 0.0272(6) Uani 1 1 d . . . . .
H24A H 0.9670 0.6442 0.8623 0.041 Uiso 1 1 calc R U . . .
H24B H 1.0137 0.5796 0.9530 0.041 Uiso 1 1 calc R U . . .
H24C H 1.1072 0.6442 0.8858 0.041 Uiso 1 1 calc R U . . .
C25 C 0.7860(3) 0.7211(2) 1.0292(2) 0.0288(7) Uani 1 1 d . . . . .
H25A H 0.7386 0.7191 0.9799 0.043 Uiso 1 1 calc R U . . .
H25B H 0.7348 0.7782 1.0683 0.043 Uiso 1 1 calc R U . . .
H25C H 0.7916 0.6610 1.0710 0.043 Uiso 1 1 calc R U . . .
C26 C 1.0071(3) 0.7198(2) 1.0602(2) 0.0260(6) Uani 1 1 d . . . . .
H26A H 1.1033 0.7190 1.0314 0.039 Uiso 1 1 calc R U . . .
H26B H 1.0039 0.6588 1.0993 0.039 Uiso 1 1 calc R U . . .
H26C H 0.9613 0.7759 1.1015 0.039 Uiso 1 1 calc R U . . .
C27 C 0.8900(2) 0.8148(2) 0.63012(18) 0.0162(5) Uani 1 1 d . . . . .
C28 C 1.0438(3) 0.7820(2) 0.58229(19) 0.0204(6) Uani 1 1 d . . . . .
C29 C 1.1025(3) 0.6783(3) 0.6199(3) 0.0484(10) Uani 1 1 d . . . . .
H29A H 1.0538 0.6351 0.6063 0.073 Uiso 1 1 calc R U . . .
H29B H 1.0910 0.6777 0.6899 0.073 Uiso 1 1 calc R U . . .
H29C H 1.2007 0.6550 0.5878 0.073 Uiso 1 1 calc R U . . .
C30 C 1.0662(3) 0.7844(4) 0.4717(2) 0.0510(11) Uani 1 1 d . . . . .
H30A H 1.1649 0.7605 0.4413 0.077 Uiso 1 1 calc R U . . .
H30B H 1.0303 0.8519 0.4477 0.077 Uiso 1 1 calc R U . . .
H30C H 1.0178 0.7423 0.4558 0.077 Uiso 1 1 calc R U . . .
C31 C 1.1196(3) 0.8478(3) 0.6057(3) 0.0389(9) Uani 1 1 d . . . . .
H31A H 1.2180 0.8243 0.5743 0.058 Uiso 1 1 calc R U . . .
H31B H 1.1070 0.8462 0.6760 0.058 Uiso 1 1 calc R U . . .
H31C H 1.0827 0.9153 0.5820 0.058 Uiso 1 1 calc R U . . .
C32 C 0.7531(3) 0.6176(2) 0.76828(18) 0.0180(5) Uani 1 1 d . . . . .
C33 C 0.8642(3) 0.5218(2) 0.7739(2) 0.0214(6) Uani 1 1 d . . . . .
H33A H 0.8549 0.5005 0.8431 0.026 Uiso 1 1 calc R U . . .
H33B H 0.9544 0.5359 0.7497 0.026 Uiso 1 1 calc R U . . .
C34 C 0.8692(3) 0.4339(2) 0.7195(2) 0.0226(6) Uani 1 1 d . . . . .
H34A H 0.8747 0.4556 0.6507 0.027 Uiso 1 1 calc R U . . .
H34B H 0.9557 0.3821 0.7219 0.027 Uiso 1 1 calc R U . . .
C35 C 0.7495(3) 0.3871(2) 0.7555(2) 0.0246(6) Uani 1 1 d . . . . .
H35A H 0.7396 0.3685 0.8253 0.030 Uiso 1 1 calc R U . . .
H35B H 0.7732 0.3261 0.7211 0.030 Uiso 1 1 calc R U . . .
C36 C 0.6092(3) 0.4538(2) 0.7410(2) 0.0287(7) Uani 1 1 d . . . . .
H36A H 0.6263 0.5066 0.6918 0.034 Uiso 1 1 calc R U . . .
H36B H 0.5653 0.4143 0.7149 0.034 Uiso 1 1 calc R U . . .
C37 C 0.5075(3) 0.5013(2) 0.8327(2) 0.0266(6) Uani 1 1 d . . . . .
H37A H 0.4754 0.4496 0.8770 0.032 Uiso 1 1 calc R U . . .
H37B H 0.4262 0.5482 0.8145 0.032 Uiso 1 1 calc R U . . .
C38 C 0.5696(3) 0.5559(2) 0.8871(2) 0.0226(6) Uani 1 1 d . . . . .
H38A H 0.4991 0.5837 0.9455 0.027 Uiso 1 1 calc R U . . .
H38B H 0.6479 0.5085 0.9085 0.027 Uiso 1 1 calc R U . . .
C39 C 0.6193(3) 0.6382(2) 0.82446(19) 0.0188(5) Uani 1 1 d . . . . .
C40 C 0.5161(2) 0.7393(2) 0.82620(18) 0.0175(5) Uani 1 1 d . . . . .
C41 C 0.3740(2) 0.7537(2) 0.89777(19) 0.0213(6) Uani 1 1 d . . . . .
H41A H 0.3444 0.6935 0.9024 0.026 Uiso 1 1 calc R U . . .
H41B H 0.3062 0.8085 0.8729 0.026 Uiso 1 1 calc R U . . .
C42 C 0.3753(3) 0.7764(2) 0.99999(19) 0.0245(6) Uani 1 1 d . . . . .
H42A H 0.2799 0.7910 1.0411 0.029 Uiso 1 1 calc R U . . .
H42B H 0.4308 0.7168 1.0288 0.029 Uiso 1 1 calc R U . . .
C43 C 0.4327(3) 0.8620(2) 1.00279(19) 0.0220(6) Uani 1 1 d . . . . .
H43A H 0.5317 0.8436 0.9688 0.026 Uiso 1 1 calc R U . . .
H43B H 0.4261 0.8713 1.0712 0.026 Uiso 1 1 calc R U . . .
C44 C 0.3614(3) 0.9609(2) 0.95749(19) 0.0225(6) Uani 1 1 d . . . . .
H44A H 0.2692 0.9592 0.9543 0.027 Uiso 1 1 calc R U . . .
H44B H 0.3478 1.0137 1.0004 0.027 Uiso 1 1 calc R U . . .
C45 C 0.4415(3) 0.9861(2) 0.85544(19) 0.0216(6) Uani 1 1 d . . . . .
H45A H 0.5361 0.9817 0.8583 0.026 Uiso 1 1 calc R U . . .
H45B H 0.3977 1.0553 0.8378 0.026 Uiso 1 1 calc R U . . .
C46 C 0.4517(2) 0.9224(2) 0.77357(19) 0.0190(6) Uani 1 1 d . . . . .
H46A H 0.3584 0.9178 0.7771 0.023 Uiso 1 1 calc R U . . .
H46B H 0.4832 0.9561 0.7107 0.023 Uiso 1 1 calc R U . . .
C47 C 0.5463(2) 0.8208(2) 0.77533(18) 0.0165(5) Uani 1 1 d . . . . .

loop_
_atom_site_aniso_label
_atom_site_aniso_U_11
_atom_site_aniso_U_22
_atom_site_aniso_U_33
_atom_site_aniso_U_23
_atom_site_aniso_U_13
_atom_site_aniso_U_12
W1 0.01486(5) 0.01515(6) 0.01395(5) 0.00172(4) -0.00220(3) -0.00655(4)
O1 0.0235(9) 0.0204(11) 0.0152(9) 0.0027(8) -0.0037(7) -0.0118(8)
O2 0.0196(8) 0.0198(11) 0.0156(9) 0.0031(7) -0.0040(7) -0.0089(8)
C1 0.0149(11) 0.0212(15) 0.0151(13) 0.0020(10) -0.0025(9) -0.0085(10)
C2 0.0152(11) 0.0191(15) 0.0187(13) 0.0001(11) -0.0032(10) -0.0051(10)
C3 0.0185(11) 0.0252(17) 0.0180(13) -0.0012(11) -0.0057(10) -0.0073(11)
C4 0.0218(12) 0.0298(18) 0.0159(13) 0.0068(11) -0.0054(10) -0.0113(12)
C5 0.0228(12) 0.0211(16) 0.0229(14) 0.0037(11) -0.0074(11) -0.0120(11)
C6 0.0191(11) 0.0194(15) 0.0153(13) 0.0034(10) -0.0051(10) -0.0086(10)
C7 0.0187(11) 0.0196(15) 0.0165(13) 0.0039(11) -0.0010(10) -0.0114(11)
C8 0.0204(12) 0.0204(16) 0.0211(14) 0.0062(11) -0.0050(10) -0.0111(11)
C9 0.0191(12) 0.0184(16) 0.0247(15) 0.0044(11) -0.0030(10) -0.0062(11)
C10 0.0236(12) 0.0180(15) 0.0181(13) 0.0002(11) -0.0013(10) -0.0107(11)
C11 0.0170(11) 0.0177(15) 0.0160(13) 0.0031(10) -0.0007(9) -0.0103(10)
C12 0.0162(11) 0.0168(15) 0.0171(13) 0.0021(10) 0.0004(10) -0.0085(10)
C13 0.0149(11) 0.0203(15) 0.0133(12) -0.0040(10) -0.0001(9) -0.0052(10)
C14 0.0222(12) 0.0193(16) 0.0181(13) -0.0029(11) -0.0001(10) -0.0078(11)
C15 0.0213(12) 0.0234(17) 0.0218(14) -0.0034(11) -0.0042(10) -0.0098(11)
C16 0.0176(11) 0.0218(16) 0.0203(14) -0.0028(11) -0.0048(10) -0.0038(11)
C17 0.0152(11) 0.0229(16) 0.0146(13) -0.0015(11) -0.0017(9) -0.0026(10)
C18 0.0139(10) 0.0199(15) 0.0146(12) -0.0036(10) 0.0011(9) -0.0059(10)
C19 0.0204(12) 0.0211(16) 0.0174(13) -0.0008(11) -0.0060(10) -0.0076(11)
C20 0.0337(14) 0.0232(17) 0.0248(15) 0.0008(12) -0.0117(12) -0.0115(13)
C21 0.0269(13) 0.0206(16) 0.0215(14) 0.0002(11) -0.0083(11) -0.0064(11)
C22 0.0255(13) 0.0241(17) 0.0304(16) 0.0050(12) -0.0061(12) -0.0161(12)
C23 0.0192(12) 0.0228(16) 0.0203(14) 0.0026(11) -0.0064(10) -0.0056(11)
C24 0.0289(14) 0.0211(17) 0.0320(16) 0.0012(13) -0.0129(12) -0.0036(12)
C25 0.0251(13) 0.034(2) 0.0265(16) 0.0105(13) -0.0066(12) -0.0111(13)
C26 0.0288(14) 0.0290(18) 0.0239(15) 0.0052(12) -0.0130(12) -0.0103(12)
C27 0.0177(11) 0.0188(15) 0.0134(12) -0.0007(10) -0.0043(9) -0.0068(10)
C28 0.0195(12) 0.0213(16) 0.0193(14) -0.0010(11) -0.0016(10) -0.0070(11)
C29 0.0222(14) 0.031(2) 0.068(3) 0.0109(18) 0.0127(15) 0.0007(13)
C30 0.0245(15) 0.101(4) 0.0262(18) -0.019(2) 0.0036(13) -0.0183(19)
C31 0.0212(13) 0.039(2) 0.056(2) -0.0200(17) 0.0043(14) -0.0136(14)
C32 0.0237(12) 0.0158(15) 0.0167(13) 0.0034(10) -0.0080(10) -0.0080(11)
C33 0.0209(12) 0.0192(16) 0.0245(14) 0.0015(11) -0.0060(11) -0.0068(11)
C34 0.0271(13) 0.0193(16) 0.0208(14) 0.0015(11) -0.0064(11) -0.0062(11)
C35 0.0311(14) 0.0187(16) 0.0262(15) -0.0019(12) -0.0064(12) -0.0104(12)
C36 0.0287(14) 0.034(2) 0.0285(16) -0.0013(13) -0.0070(12) -0.0160(13)
C37 0.0253(13) 0.0240(17) 0.0313(16) 0.0023(13) -0.0032(12) -0.0131(12)
C38 0.0253(13) 0.0206(16) 0.0209(14) 0.0026(11) -0.0023(11) -0.0097(11)
C39 0.0221(12) 0.0180(15) 0.0180(13) 0.0021(11) -0.0048(10) -0.0092(11)
C40 0.0158(11) 0.0209(16) 0.0166(13) -0.0023(11) -0.0035(10) -0.0061(10)
C41 0.0165(11) 0.0231(16) 0.0223(14) 0.0003(11) -0.0004(10) -0.0071(11)
C42 0.0226(12) 0.0292(18) 0.0187(14) -0.0001(12) 0.0014(11) -0.0091(12)
C43 0.0219(12) 0.0279(17) 0.0162(13) -0.0025(11) -0.0019(10) -0.0089(12)
C44 0.0189(12) 0.0256(17) 0.0211(14) -0.0027(12) -0.0022(10) -0.0056(11)
C45 0.0196(12) 0.0216(16) 0.0212(14) 0.0006(11) -0.0030(10) -0.0046(11)
C46 0.0177(11) 0.0222(16) 0.0173(13) 0.0007(11) -0.0031(10) -0.0076(11)
C47 0.0154(11) 0.0210(15) 0.0137(12) -0.0008(10) -0.0040(9) -0.0059(10)

loop_
_atom_type_symbol
_atom_type_description
_atom_type_scat_dispersion_real
_atom_type_scat_dispersion_imag
_atom_type_scat_source
C C 0.0033 0.0016 'International Tables Vol C Tables 4.2.6.8 and 6.1.1.4'
H H 0.0000 0.0000 'International Tables Vol C Tables 4.2.6.8 and 6.1.1.4'
O O 0.0106 0.0060 'International Tables Vol C Tables 4.2.6.8 and 6.1.1.4'
W W -0.8490 6.8722 'International Tables Vol C Tables 4.2.6.8 and 6.1.1.4'

loop_
_geom_angle_atom_site_label_1
_geom_angle_atom_site_label_2
_geom_angle_atom_site_label_3
_geom_angle
_geom_angle_site_symmetry_1
_geom_angle_site_symmetry_3
_geom_angle_publ_flag
C27 W1 O2 90.9(3) . . ?
C27 W1 O1 91.6(3) . . ?
O2 W1 O1 166.00(10) . . ?
C27 W1 C32 134.25(16) . . ?
O2 W1 C32 91.3(3) . . ?
O1 W1 C32 96.8(2) . . ?
C27 W1 C47 130.9(3) . . ?
O2 W1 C47 84.2(2) . . ?
O1 W1 C47 83.8(3) . . ?
C32 W1 C47 94.7(2) . . ?
C27 W1 C12 36.16(12) . . ?
O2 W1 C12 87.0(3) . . ?
O1 W1 C12 86.9(2) . . ?
C32 W1 C12 170.10(10) . . ?
C47 W1 C12 94.8(2) . . ?
C1 O1 W1 130.7(3) . . ?
C18 O2 W1 131.28(17) . . ?
O1 C1 C6 121.2(3) . . ?
O1 C1 C2 118.9(4) . . ?
C6 C1 C2 119.8(3) . . ?
C3 C2 C1 117.9(4) . . ?
C3 C2 C19 121.1(3) . . ?
C1 C2 C19 121.0(3) . . ?
C4 C3 C2 122.4(3) . . ?
C4 C3 H3 118.8 . . ?
C2 C3 H3 118.8 . . ?
C3 C4 C5 119.3(3) . . ?
C3 C4 H4 120.3 . . ?
C5 C4 H4 120.3 . . ?
C4 C5 C6 121.1(4) . . ?
C4 C5 H5 119.4 . . ?
C6 C5 H5 119.4 . . ?
C5 C6 C1 119.2(3) . . ?
C5 C6 C7 117.4(4) . . ?
C1 C6 C7 123.3(3) . . ?
C8 C7 C12 118.9(3) . . ?
C8 C7 C6 120.2(3) . . ?
C12 C7 C6 120.8(3) . . ?
C9 C8 C7 120.3(3) . . ?
C9 C8 H8 119.9 . . ?
C7 C8 H8 119.9 . . ?
C10 C9 C8 120.8(4) . . ?
C10 C9 H9 119.6 . . ?
C8 C9 H9 119.6 . . ?
C9 C10 C11 120.8(3) . . ?
C9 C10 H10 119.6 . . ?
C11 C10 H10 119.6 . . ?
C10 C11 C12 118.6(3) . . ?
C10 C11 C13 119.9(3) . . ?
C12 C11 C13 121.5(3) . . ?
C11 C12 C7 120.5(3) . . ?
C11 C12 C27 119.9(3) . . ?
C7 C12 C27 119.6(3) . . ?
C11 C12 W1 107.8(3) . . ?
C7 C12 W1 107.6(2) . . ?
C27 C12 W1 49.2(3) . . ?
C14 C13 C18 119.3(3) . . ?
C14 C13 C11 117.1(3) . . ?
C18 C13 C11 123.5(3) . . ?
C15 C14 C13 120.8(3) . . ?
C15 C14 H14 119.6 . . ?
C13 C14 H14 119.6 . . ?
C14 C15 C16 119.6(3) . . ?
C14 C15 H15 120.2 . . ?
C16 C15 H15 120.2 . . ?
C17 C16 C15 122.8(3) . . ?
C17 C16 H16 118.6 . . ?
C15 C16 H16 118.6 . . ?
C16 C17 C18 117.3(3) . . ?
C16 C17 C23 120.9(3) . . ?
C18 C17 C23 121.7(3) . . ?
O2 C18 C13 121.6(3) . . ?
O2 C18 C17 118.1(3) . . ?
C13 C18 C17 120.2(3) . . ?
C2 C19 C21 109.7(3) . . ?
C2 C19 C20 112.1(3) . . ?
C21 C19 C20 107.4(3) . . ?
C2 C19 C22 110.7(3) . . ?
C21 C19 C22 109.6(3) . . ?
C20 C19 C22 107.4(3) . . ?
C19 C20 H20A 109.5 . . ?
C19 C20 H20B 109.5 . . ?
H20A C20 H20B 109.5 . . ?
C19 C20 H20C 109.5 . . ?
H20A C20 H20C 109.5 . . ?
H20B C20 H20C 109.5 . . ?
C19 C21 H21A 109.5 . . ?
C19 C21 H21B 109.5 . . ?
H21A C21 H21B 109.5 . . ?
C19 C21 H21C 109.5 . . ?
H21A C21 H21C 109.5 . . ?
H21B C21 H21C 109.5 . . ?
C19 C22 H22A 109.5 . . ?
C19 C22 H22B 109.5 . . ?
H22A C22 H22B 109.5 . . ?
C19 C22 H22C 109.5 . . ?
H22A C22 H22C 109.5 . . ?
H22B C22 H22C 109.5 . . ?
C26 C23 C24 107.4(3) . . ?
C26 C23 C25 106.8(3) . . ?
C24 C23 C25 109.8(3) . . ?
C26 C23 C17 112.2(3) . . ?
C24 C23 C17 108.8(4) . . ?
C25 C23 C17 111.7(2) . . ?
C23 C24 H24A 109.5 . . ?
C23 C24 H24B 109.5 . . ?
H24A C24 H24B 109.5 . . ?
C23 C24 H24C 109.5 . . ?
H24A C24 H24C 109.5 . . ?
H24B C24 H24C 109.5 . . ?
C23 C25 H25A 109.5 . . ?
C23 C25 H25B 109.5 . . ?
H25A C25 H25B 109.5 . . ?
C23 C25 H25C 109.5 . . ?
H25A C25 H25C 109.5 . . ?
H25B C25 H25C 109.5 . . ?
C23 C26 H26A 109.5 . . ?
C23 C26 H26B 109.5 . . ?
H26A C26 H26B 109.5 . . ?
C23 C26 H26C 109.5 . . ?
H26A C26 H26C 109.5 . . ?
H26B C26 H26C 109.5 . . ?
C12 C27 C28 127.4(3) . . ?
C12 C27 W1 94.7(3) . . ?
C28 C27 W1 137.8(3) . . ?
C29 C28 C31 108.4(4) . . ?
C29 C28 C27 108.4(3) . . ?
C31 C28 C27 111.7(3) . . ?
C29 C28 C30 109.9(3) . . ?
C31 C28 C30 108.8(3) . . ?
C27 C28 C30 109.6(3) . . ?
C28 C29 H29A 109.5 . . ?
C28 C29 H29B 109.5 . . ?
H29A C29 H29B 109.5 . . ?
C28 C29 H29C 109.5 . . ?
H29A C29 H29C 109.5 . . ?
H29B C29 H29C 109.5 . . ?
C28 C30 H30A 109.5 . . ?
C28 C30 H30B 109.5 . . ?
H30A C30 H30B 109.5 . . ?
C28 C30 H30C 109.5 . . ?
H30A C30 H30C 109.5 . . ?
H30B C30 H30C 109.5 . . ?
C28 C31 H31A 109.5 . . ?
C28 C31 H31B 109.5 . . ?
H31A C31 H31B 109.5 . . ?
C28 C31 H31C 109.5 . . ?
H31A C31 H31C 109.5 . . ?
H31B C31 H31C 109.5 . . ?
C39 C32 C33 125.1(3) . . ?
C39 C32 W1 98.8(2) . . ?
C33 C32 W1 134.7(3) . . ?
C32 C33 C34 118.9(3) . . ?
C32 C33 H33A 107.6 . . ?
C34 C33 H33A 107.6 . . ?
C32 C33 H33B 107.6 . . ?
C34 C33 H33B 107.6 . . ?
H33A C33 H33B 107.0 . . ?
C35 C34 C33 117.6(3) . . ?
C35 C34 H34A 107.9 . . ?
C33 C34 H34A 107.9 . . ?
C35 C34 H34B 107.9 . . ?
C33 C34 H34B 107.9 . . ?
H34A C34 H34B 107.2 . . ?
C34 C35 C36 114.6(4) . . ?
C34 C35 H35A 108.6 . . ?
C36 C35 H35A 108.6 . . ?
C34 C35 H35B 108.6 . . ?
C36 C35 H35B 108.6 . . ?
H35A C35 H35B 107.6 . . ?
C37 C36 C35 115.2(3) . . ?
C37 C36 H36A 108.5 . . ?
C35 C36 H36A 108.5 . . ?
C37 C36 H36B 108.5 . . ?
C35 C36 H36B 108.5 . . ?
H36A C36 H36B 107.5 . . ?
C36 C37 C38 113.6(3) . . ?
C36 C37 H37A 108.8 . . ?
C38 C37 H37A 108.8 . . ?
C36 C37 H37B 108.8 . . ?
C38 C37 H37B 108.8 . . ?
H37A C37 H37B 107.7 . . ?
C39 C38 C37 112.3(4) . . ?
C39 C38 H38A 109.1 . . ?
C37 C38 H38A 109.1 . . ?
C39 C38 H38B 109.1 . . ?
C37 C38 H38B 109.1 . . ?
H38A C38 H38B 107.9 . . ?
C32 C39 C38 119.1(3) . . ?
C32 C39 C40 123.6(3) . . ?
C38 C39 C40 117.3(3) . . ?
C47 C40 C39 124.1(3) . . ?
C47 C40 C41 117.5(3) . . ?
C39 C40 C41 118.1(3) . . ?
C40 C41 C42 112.2(3) . . ?
C40 C41 H41A 109.2 . . ?
C42 C41 H41A 109.2 . . ?
C40 C41 H41B 109.2 . . ?
C42 C41 H41B 109.2 . . ?
H41A C41 H41B 107.9 . . ?
C43 C42 C41 115.1(2) . . ?
C43 C42 H42A 108.5 . . ?
C41 C42 H42A 108.5 . . ?
C43 C42 H42B 108.5 . . ?
C41 C42 H42B 108.5 . . ?
H42A C42 H42B 107.5 . . ?
C42 C43 C44 115.7(4) . . ?
C42 C43 H43A 108.4 . . ?
C44 C43 H43A 108.4 . . ?
C42 C43 H43B 108.4 . . ?
C44 C43 H43B 108.4 . . ?
H43A C43 H43B 107.4 . . ?
C45 C44 C43 114.1(3) . . ?
C45 C44 H44A 108.7 . . ?
C43 C44 H44A 108.7 . . ?
C45 C44 H44B 108.7 . . ?
C43 C44 H44B 108.7 . . ?
H44A C44 H44B 107.6 . . ?
C44 C45 C46 116.8(4) . . ?
C44 C45 H45A 108.1 . . ?
C46 C45 H45A 108.1 . . ?
C44 C45 H45B 108.1 . . ?
C46 C45 H45B 108.1 . . ?
H45A C45 H45B 107.3 . . ?
C47 C46 C45 115.1(3) . . ?
C47 C46 H46A 108.5 . . ?
C45 C46 H46A 108.5 . . ?
C47 C46 H46B 108.5 . . ?
C45 C46 H46B 108.5 . . ?
H46A C46 H46B 107.5 . . ?
C40 C47 C46 127.4(3) . . ?
C40 C47 W1 98.7(3) . . ?
C46 C47 W1 133.8(2) . . ?

loop_
_geom_bond_atom_site_label_1
_geom_bond_atom_site_label_2
_geom_bond_distance
_geom_bond_site_symmetry_2
_geom_bond_publ_flag
W1 C27 1.908(6) . ?
W1 O2 1.998(7) . ?
W1 O1 2.002(7) . ?
W1 C32 2.071(9) . ?
W1 C47 2.080(7) . ?
W1 C12 2.514(10) . ?
O1 C1 1.356(6) . ?
O2 C18 1.351(5) . ?
C1 C6 1.428(7) . ?
C1 C2 1.431(6) . ?
C2 C3 1.403(6) . ?
C2 C19 1.539(8) . ?
C3 C4 1.391(7) . ?
C3 H3 0.9500 . ?
C4 C5 1.391(6) . ?
C4 H4 0.9500 . ?
C5 C6 1.403(6) . ?
C5 H5 0.9500 . ?
C6 C7 1.492(6) . ?
C7 C8 1.401(7) . ?
C7 C12 1.426(6) . ?
C8 C9 1.396(6) . ?
C8 H8 0.9500 . ?
C9 C10 1.394(6) . ?
C9 H9 0.9500 . ?
C10 C11 1.402(7) . ?
C10 H10 0.9500 . ?
C11 C12 1.419(6) . ?
C11 C13 1.502(6) . ?
C12 C27 1.488(7) . ?
C13 C14 1.404(5) . ?
C13 C18 1.425(7) . ?
C14 C15 1.389(6) . ?
C14 H14 0.9500 . ?
C15 C16 1.396(7) . ?
C15 H15 0.9500 . ?
C16 C17 1.395(6) . ?
C16 H16 0.9500 . ?
C17 C18 1.440(6) . ?
C17 C23 1.549(7) . ?
C19 C21 1.548(5) . ?
C19 C20 1.549(7) . ?
C19 C22 1.550(6) . ?
C20 H20A 0.9800 . ?
C20 H20B 0.9800 . ?
C20 H20C 0.9800 . ?
C21 H21A 0.9800 . ?
C21 H21B 0.9800 . ?
C21 H21C 0.9800 . ?
C22 H22A 0.9800 . ?
C22 H22B 0.9800 . ?
C22 H22C 0.9800 . ?
C23 C26 1.540(6) . ?
C23 C24 1.545(7) . ?
C23 C25 1.547(6) . ?
C24 H24A 0.9800 . ?
C24 H24B 0.9800 . ?
C24 H24C 0.9800 . ?
C25 H25A 0.9800 . ?
C25 H25B 0.9800 . ?
C25 H25C 0.9800 . ?
C26 H26A 0.9800 . ?
C26 H26B 0.9800 . ?
C26 H26C 0.9800 . ?
C27 C28 1.524(6) . ?
C28 C29 1.516(7) . ?
C28 C31 1.523(6) . ?
C28 C30 1.540(8) . ?
C29 H29A 0.9800 . ?
C29 H29B 0.9800 . ?
C29 H29C 0.9800 . ?
C30 H30A 0.9800 . ?
C30 H30B 0.9800 . ?
C30 H30C 0.9800 . ?
C31 H31A 0.9800 . ?
C31 H31B 0.9800 . ?
C31 H31C 0.9800 . ?
C32 C39 1.381(6) . ?
C32 C33 1.518(6) . ?
C33 C34 1.545(7) . ?
C33 H33A 0.9900 . ?
C33 H33B 0.9900 . ?
C34 C35 1.539(6) . ?
C34 H34A 0.9900 . ?
C34 H34B 0.9900 . ?
C35 C36 1.548(6) . ?
C35 H35A 0.9900 . ?
C35 H35B 0.9900 . ?
C36 C37 1.537(6) . ?
C36 H36A 0.9900 . ?
C36 H36B 0.9900 . ?
C37 C38 1.548(6) . ?
C37 H37A 0.9900 . ?
C37 H37B 0.9900 . ?
C38 C39 1.521(6) . ?
C38 H38A 0.9900 . ?
C38 H38B 0.9900 . ?
C39 C40 1.522(7) . ?
C40 C47 1.370(6) . ?
C40 C41 1.536(6) . ?
C41 C42 1.550(7) . ?
C41 H41A 0.9900 . ?
C41 H41B 0.9900 . ?
C42 C43 1.529(7) . ?
C42 H42A 0.9900 . ?
C42 H42B 0.9900 . ?
C43 C44 1.543(7) . ?
C43 H43A 0.9900 . ?
C43 H43B 0.9900 . ?
C44 C45 1.538(6) . ?
C44 H44A 0.9900 . ?
C44 H44B 0.9900 . ?
C45 C46 1.541(6) . ?
C45 H45A 0.9900 . ?
C45 H45B 0.9900 . ?
C46 C47 1.494(7) . ?
C46 H46A 0.9900 . ?
C46 H46B 0.9900 . ?

loop_
_publcif_info_exptl_table_extra_item
sin_theta_over_lambda_max

loop_
_publcif_info_exptl_table_header_item
?
